data_2211800
loop_
_publ_author_name
'Ding-Ben Chen'
'Ling Huang'

_publ_section_title
4-[(1<i>E</i>)-(2-Hydroxy-5-nitrophenyl)methyleneamino]-1,5-dimethyl-2-phenyl-1<i>H</i>-pyrazol-3(2<i>H</i>)-one
_journal_coeditor_code ER2023
_journal_issue 1
_journal_name_full 'Acta Crystallographica Section E'
_journal_page_first o36
_journal_page_last o37
_journal_paper_doi 10.1107/S1600536806051014
_journal_volume 63
_journal_year 2007
_chemical_formula_iupac 'C18 H16 N4 O4'
_chemical_formula_moiety 'C18 H16 N4 O4'
_chemical_formula_sum 'C18 H16 N4 O4'
_chemical_formula_weight 352.35
_chemical_melting_point 472.6(2)
_chemical_name_systematic
;
4-[(1E)-(2-Hydroxy-5-nitrophenyl)methyleneamino]-1,5-dimethyl-2-phenyl-
1H-pyrazol-3(2H)-one
;
_space_group_IT_number 14
_symmetry_cell_setting monoclinic
_symmetry_space_group_name_Hall '-P 2ybc'
_symmetry_space_group_name_H-M 'P 1 21/c 1'
_atom_sites_solution_hydrogens geom
_atom_sites_solution_primary direct
_atom_sites_solution_secondary difmap
_audit_creation_method SHELXL-97
_cell_angle_alpha 90.00
_cell_angle_beta 127.155(7)
_cell_angle_gamma 90.00
_cell_formula_units_Z 8
_cell_length_a 8.4387(13)
_cell_length_b 36.870(5)
_cell_length_c 13.3937(16)
_cell_measurement_reflns_used 3138
_cell_measurement_temperature 298(2)
_cell_measurement_theta_max 24.16
_cell_measurement_theta_min 2.24
_cell_volume 3321.3(8)
_computing_cell_refinement 'SAINT (Bruker, 2002)'
_computing_data_collection 'SMART (Bruker, 2002)'
_computing_data_reduction SAINT
_computing_molecular_graphics 'SHELXTL (Sheldrick, 2000)'
_computing_publication_material SHELXL97
_computing_structure_refinement 'SHELXL97 (Sheldrick, 1997)'
_computing_structure_solution 'SHELXS97 (Sheldrick, 1997)'
_diffrn_ambient_temperature 298(2)
_diffrn_measured_fraction_theta_full 0.998
_diffrn_measured_fraction_theta_max 0.998
_diffrn_measurement_device_type 'Bruker APEX area-detector'
_diffrn_measurement_method '\f and \w'
_diffrn_radiation_monochromator graphite
_diffrn_radiation_source 'fine-focus sealed tube'
_diffrn_radiation_type MoK\a
_diffrn_radiation_wavelength 0.71073
_diffrn_reflns_av_R_equivalents 0.0392
_diffrn_reflns_av_sigmaI/netI 0.0475
_diffrn_reflns_limit_h_max 9
_diffrn_reflns_limit_h_min -10
_diffrn_reflns_limit_k_max 43
_diffrn_reflns_limit_k_min -31
_diffrn_reflns_limit_l_max 15
_diffrn_reflns_limit_l_min -15
_diffrn_reflns_number 17376
_diffrn_reflns_theta_full 25.02
_diffrn_reflns_theta_max 25.02
_diffrn_reflns_theta_min 1.10
_diffrn_standards_number 0
_exptl_absorpt_coefficient_mu 0.102
_exptl_absorpt_correction_T_max 0.9784
_exptl_absorpt_correction_T_min 0.9689
_exptl_absorpt_correction_type multi-scan
_exptl_absorpt_process_details '(SADABS; Sheldrick, 2002)'
_exptl_crystal_colour Yellow
_exptl_crystal_density_diffrn 1.409
_exptl_crystal_density_method 'not measured'
_exptl_crystal_description Block
_exptl_crystal_F_000 1472
_exptl_crystal_size_max 0.31
_exptl_crystal_size_mid 0.24
_exptl_crystal_size_min 0.18
_refine_diff_density_max 0.265
_refine_diff_density_min -0.235
_refine_ls_extinction_coef 0.0041(8)
_refine_ls_extinction_expression Fc^*^=kFc[1+0.001xFc^2^\l^3^/sin(2\q)]^-1/4^
_refine_ls_extinction_method SHELXL97
_refine_ls_goodness_of_fit_ref 1.232
_refine_ls_hydrogen_treatment constr
_refine_ls_matrix_type full
_refine_ls_number_parameters 476
_refine_ls_number_reflns 5837
_refine_ls_number_restraints 0
_refine_ls_restrained_S_all 1.232
_refine_ls_R_factor_all 0.1073
_refine_ls_R_factor_gt 0.0838
_refine_ls_shift/su_max 0.001
_refine_ls_shift/su_mean 0.000
_refine_ls_structure_factor_coef Fsqd
_refine_ls_weighting_details 'calc w=1/[\s^2^(Fo^2^)+(0.0805P)^2^+1.0761P] where P=(Fo^2^+2Fc^2^)/3'
_refine_ls_weighting_scheme calc
_refine_ls_wR_factor_gt 0.1812
_refine_ls_wR_factor_ref 0.1970
_reflns_number_gt 4596
_reflns_number_total 5837
_reflns_threshold_expression I>2\s(I)
_cod_data_source_file er2023.cif
_cod_data_source_block I
_cod_depositor_comments
;
The following automatic conversions were performed:

'_chemical_melting_point' value '472.4-472.8' was changed to
'472.6(2)' - the average value was taken and precision was estimated.

Automatic conversion script
Id: cif_fix_values 1646 2011-03-28 12:23:43Z adriana 

The following automatic conversions were performed:

'_chemical_melting_point' value '472.4-472.8' was changed to
'472.6(2)' - the average value was taken and precision was estimated.

Automatic conversion script
Id: cif_fix_values 1715 2011-07-08 13:25:40Z adriana 
;
_cod_original_sg_symbol_H-M 'P 21/c'
_cod_database_code 2211800
_cod_database_fobs_code 2211800

loop_
_symmetry_equiv_pos_as_xyz
'x, y, z'
'-x, y+1/2, -z+1/2'
'-x, -y, -z'
'x, -y-1/2, z-1/2'

loop_
_atom_site_type_symbol
_atom_site_label
_atom_site_fract_x
_atom_site_fract_y
_atom_site_fract_z
_atom_site_U_iso_or_equiv
_atom_site_adp_type
_atom_site_calc_flag
_atom_site_refinement_flags
_atom_site_occupancy
O O1 0.2830(4) 0.77773(7) 0.1845(2) 0.0632(7) Uani d . 1
H H1 0.2781 0.7970 0.2130 0.095 Uiso calc R 1
O O2 0.2315(5) 0.63006(7) 0.3851(3) 0.0803(9) Uani d . 1
O O3 0.2078(6) 0.66537(8) 0.5008(3) 0.0940(11) Uani d . 1
O O4 0.1932(4) 0.84480(6) 0.5249(2) 0.0523(6) Uani d . 1
O O5 0.7367(5) 0.78438(7) 0.7005(3) 0.0700(8) Uani d . 1
H H5 0.7304 0.8020 0.7353 0.105 Uiso calc R 1
O O6 0.7847(6) 0.80468(11) 0.2595(4) 0.1104(13) Uani d . 1
O O7 0.7373(5) 0.86008(11) 0.2873(3) 0.0926(10) Uani d . 1
O O8 0.6736(4) 0.93631(6) 0.7206(2) 0.0571(7) Uani d . 1
N N1 0.2292(5) 0.66043(8) 0.4203(3) 0.0569(8) Uani d . 1
N N2 0.2536(4) 0.82060(7) 0.3278(2) 0.0400(6) Uani d . 1
N N3 0.2186(4) 0.91586(7) 0.3663(2) 0.0411(7) Uani d . 1
N N4 0.2107(4) 0.90198(7) 0.4606(2) 0.0412(7) Uani d . 1
N N5 0.7597(5) 0.82762(13) 0.3142(3) 0.0750(10) Uani d . 1
N N6 0.7401(4) 0.85204(7) 0.7526(3) 0.0464(7) Uani d . 1
N N7 0.7594(4) 0.90085(8) 0.9884(3) 0.0499(7) Uani d . 1
N N8 0.7023(4) 0.92895(7) 0.9023(3) 0.0508(7) Uani d . 1
C C1 0.2734(5) 0.75023(9) 0.2458(3) 0.0439(8) Uani d . 1
C C2 0.2529(5) 0.75591(8) 0.3415(3) 0.0384(7) Uani d . 1
C C3 0.2413(5) 0.72596(8) 0.3990(3) 0.0422(8) Uani d . 1
H H3 0.2300 0.7291 0.4634 0.051 Uiso calc R 1
C C4 0.2464(5) 0.69151(8) 0.3615(3) 0.0448(8) Uani d . 1
C C5 0.2663(6) 0.68606(9) 0.2676(3) 0.0530(9) Uani d . 1
H H5A 0.2688 0.6627 0.2426 0.064 Uiso calc R 1
C C6 0.2821(6) 0.71525(10) 0.2121(3) 0.0558(10) Uani d . 1
H H6 0.2991 0.7116 0.1504 0.067 Uiso calc R 1
C C7 0.2448(5) 0.79222(8) 0.3793(3) 0.0409(8) Uani d . 1
H H7 0.2327 0.7950 0.4434 0.049 Uiso calc R 1
C C8 0.2443(4) 0.85527(8) 0.3666(3) 0.0379(7) Uani d . 1
C C9 0.2539(5) 0.88659(8) 0.3182(3) 0.0402(8) Uani d . 1
C C10 0.2141(5) 0.86419(8) 0.4594(3) 0.0397(8) Uani d . 1
C C11 0.1099(5) 0.92154(8) 0.4989(3) 0.0390(7) Uani d . 1
C C12 -0.0439(5) 0.94483(10) 0.4193(3) 0.0535(9) Uani d . 1
H H12 -0.0805 0.9493 0.3396 0.064 Uiso calc R 1
C C13 -0.1440(6) 0.96161(10) 0.4590(4) 0.0606(10) Uani d . 1
H H13 -0.2477 0.9775 0.4057 0.073 Uiso calc R 1
C C14 -0.0918(6) 0.95497(10) 0.5754(4) 0.0576(10) Uani d . 1
H H14 -0.1614 0.9659 0.6008 0.069 Uiso calc R 1
C C15 0.0633(6) 0.93211(9) 0.6551(4) 0.0551(10) Uani d . 1
H H15 0.0991 0.9277 0.7347 0.066 Uiso calc R 1
C C16 0.1666(5) 0.91571(9) 0.6181(3) 0.0455(8) Uani d . 1
H H16 0.2743 0.9007 0.6733 0.055 Uiso calc R 1
C C17 0.2970(6) 0.89201(9) 0.2266(3) 0.0547(10) Uani d . 1
H H17A 0.2918 0.8691 0.1908 0.082 Uiso calc R 1
H H17B 0.4271 0.9024 0.2685 0.082 Uiso calc R 1
H H17C 0.1998 0.9081 0.1614 0.082 Uiso calc R 1
C C18 0.3341(6) 0.94947(9) 0.4015(4) 0.0551(9) Uani d . 1
H H18A 0.4681 0.9452 0.4742 0.083 Uiso calc R 1
H H18B 0.2750 0.9679 0.4200 0.083 Uiso calc R 1
H H18C 0.3348 0.9573 0.3335 0.083 Uiso calc R 1
C C19 0.7455(5) 0.79567(10) 0.6090(3) 0.0513(9) Uani d . 1
C C20 0.7461(5) 0.83279(9) 0.5852(3) 0.0431(8) Uani d . 1
C C21 0.7523(5) 0.84263(10) 0.4880(3) 0.0493(9) Uani d . 1
H H21 0.7527 0.8670 0.4703 0.059 Uiso calc R 1
C C22 0.7578(5) 0.81638(11) 0.4175(3) 0.0533(9) Uani d . 1
C C23 0.7613(6) 0.77979(11) 0.4419(4) 0.0654(11) Uani d . 1
H H23 0.7678 0.7624 0.3942 0.078 Uiso calc R 1
C C24 0.7549(6) 0.76974(10) 0.5375(4) 0.0634(11) Uani d . 1
H H24 0.7569 0.7453 0.5549 0.076 Uiso calc R 1
C C25 0.7373(5) 0.86064(9) 0.6586(3) 0.0445(8) Uani d . 1
H H25 0.7294 0.8849 0.6372 0.053 Uiso calc R 1
C C26 0.7324(5) 0.87798(9) 0.8248(3) 0.0445(8) Uani d . 1
C C27 0.7632(5) 0.86986(9) 0.9344(3) 0.0467(8) Uani d . 1
C C28 0.6992(5) 0.91661(9) 0.8030(3) 0.0435(8) Uani d . 1
C C29 0.7209(5) 0.96573(9) 0.9400(3) 0.0454(8) Uani d . 1
C C30 0.8807(6) 0.97718(11) 1.0564(3) 0.0587(10) Uani d . 1
H H30 0.9780 0.9607 1.1130 0.070 Uiso calc R 1
C C31 0.8962(7) 1.01322(12) 1.0890(4) 0.0681(11) Uani d . 1
H H31 1.0044 1.0210 1.1677 0.082 Uiso calc R 1
C C32 0.7532(7) 1.03746(11) 1.0061(4) 0.0689(12) Uani d . 1
H H32 0.7634 1.0617 1.0282 0.083 Uiso calc R 1
C C33 0.5948(7) 1.02572(11) 0.8905(4) 0.0693(11) Uani d . 1
H H33 0.4980 1.0422 0.8337 0.083 Uiso calc R 1
C C34 0.5771(6) 0.98988(10) 0.8572(3) 0.0577(10) Uani d . 1
H H34 0.4680 0.9821 0.7788 0.069 Uiso calc R 1
C C35 0.7994(6) 0.83390(11) 0.9950(4) 0.0650(11) Uani d . 1
H H35A 0.9232 0.8345 1.0778 0.098 Uiso calc R 1
H H35B 0.8051 0.8156 0.9463 0.098 Uiso calc R 1
H H35C 0.6933 0.8284 1.0001 0.098 Uiso calc R 1
C C36 0.6904(7) 0.90264(12) 1.0652(4) 0.0740(12) Uani d . 1
H H36A 0.5477 0.9030 1.0120 0.111 Uiso calc R 1
H H36B 0.7404 0.9243 1.1151 0.111 Uiso calc R 1
H H36C 0.7376 0.8818 1.1191 0.111 Uiso calc R 1

loop_
_atom_site_aniso_label
_atom_site_aniso_U_11
_atom_site_aniso_U_22
_atom_site_aniso_U_33
_atom_site_aniso_U_12
_atom_site_aniso_U_13
_atom_site_aniso_U_23
O1 0.100(2) 0.0493(16) 0.0590(17) 0.0050(15) 0.0582(17) 0.0032(13)
O2 0.114(2) 0.0326(15) 0.096(2) 0.0038(15) 0.064(2) 0.0013(14)
O3 0.167(3) 0.0579(19) 0.094(2) -0.0192(19) 0.098(3) -0.0056(16)
O4 0.0827(18) 0.0357(13) 0.0603(16) 0.0028(11) 0.0546(15) 0.0052(11)
O5 0.095(2) 0.0459(16) 0.087(2) -0.0007(15) 0.0643(19) 0.0048(14)
O6 0.132(3) 0.137(3) 0.108(3) -0.021(2) 0.096(3) -0.045(2)
O7 0.109(3) 0.114(3) 0.074(2) 0.014(2) 0.065(2) 0.014(2)
O8 0.0828(19) 0.0489(15) 0.0377(14) 0.0002(12) 0.0354(14) 0.0024(11)
N1 0.069(2) 0.0367(18) 0.056(2) -0.0057(14) 0.0329(18) -0.0011(14)
N2 0.0449(16) 0.0360(16) 0.0426(16) 0.0018(12) 0.0282(14) 0.0001(12)
N3 0.0512(17) 0.0320(15) 0.0457(16) 0.0001(12) 0.0323(15) 0.0032(12)
N4 0.0536(17) 0.0350(15) 0.0439(16) 0.0029(12) 0.0341(15) 0.0027(12)
N5 0.065(2) 0.106(3) 0.065(2) -0.007(2) 0.045(2) -0.017(2)
N6 0.0459(17) 0.0459(17) 0.0412(16) -0.0001(12) 0.0231(15) -0.0009(13)
N7 0.0594(19) 0.0552(19) 0.0366(16) 0.0026(14) 0.0297(16) 0.0057(13)
N8 0.0623(19) 0.0464(18) 0.0376(16) 0.0034(14) 0.0270(15) 0.0008(13)
C1 0.049(2) 0.042(2) 0.0382(19) 0.0038(15) 0.0249(17) 0.0025(15)
C2 0.0392(18) 0.0368(18) 0.0355(17) -0.0010(13) 0.0206(15) -0.0039(14)
C3 0.047(2) 0.044(2) 0.0371(18) -0.0021(15) 0.0261(17) -0.0029(15)
C4 0.049(2) 0.0354(19) 0.043(2) 0.0001(15) 0.0241(17) -0.0029(14)
C5 0.065(2) 0.038(2) 0.048(2) 0.0043(16) 0.029(2) -0.0065(16)
C6 0.080(3) 0.051(2) 0.045(2) 0.0077(18) 0.042(2) -0.0048(17)
C7 0.048(2) 0.0401(19) 0.0394(19) 0.0010(15) 0.0292(17) -0.0018(15)
C8 0.0382(18) 0.0358(18) 0.0412(18) 0.0036(13) 0.0248(16) 0.0014(14)
C9 0.0382(18) 0.0402(19) 0.0424(19) 0.0035(14) 0.0244(16) 0.0038(14)
C10 0.0403(18) 0.0350(18) 0.0424(19) 0.0004(14) 0.0242(17) 0.0031(14)
C11 0.048(2) 0.0272(17) 0.0436(19) -0.0048(14) 0.0285(17) -0.0035(14)
C12 0.059(2) 0.059(2) 0.037(2) 0.0081(18) 0.0264(19) -0.0005(16)
C13 0.061(2) 0.061(3) 0.055(2) 0.0158(19) 0.032(2) 0.0028(18)
C14 0.069(3) 0.056(2) 0.062(3) 0.0045(19) 0.047(2) -0.0080(19)
C15 0.078(3) 0.048(2) 0.051(2) -0.0010(19) 0.045(2) -0.0037(17)
C16 0.054(2) 0.0368(19) 0.043(2) 0.0025(15) 0.0279(18) 0.0009(14)
C17 0.074(3) 0.047(2) 0.062(2) 0.0091(18) 0.051(2) 0.0103(17)
C18 0.070(3) 0.041(2) 0.062(2) -0.0082(17) 0.044(2) 0.0000(16)
C19 0.042(2) 0.048(2) 0.055(2) -0.0043(16) 0.0253(19) -0.0055(17)
C20 0.0364(18) 0.0397(19) 0.046(2) -0.0012(14) 0.0209(17) -0.0047(15)
C21 0.044(2) 0.052(2) 0.045(2) -0.0031(16) 0.0228(18) -0.0039(16)
C22 0.045(2) 0.066(3) 0.049(2) -0.0065(17) 0.0285(19) -0.0123(18)
C23 0.054(2) 0.065(3) 0.078(3) -0.0115(19) 0.040(2) -0.030(2)
C24 0.056(2) 0.043(2) 0.086(3) -0.0038(17) 0.040(2) -0.013(2)
C25 0.0416(19) 0.0397(19) 0.044(2) -0.0028(14) 0.0217(17) -0.0023(15)
C26 0.0399(19) 0.046(2) 0.040(2) -0.0016(15) 0.0203(17) -0.0001(15)
C27 0.043(2) 0.047(2) 0.043(2) -0.0026(15) 0.0222(17) 0.0008(16)
C28 0.0424(19) 0.049(2) 0.0306(18) -0.0003(15) 0.0175(16) -0.0035(15)
C29 0.049(2) 0.053(2) 0.0354(19) 0.0022(16) 0.0259(18) -0.0048(15)
C30 0.058(2) 0.066(3) 0.044(2) 0.0105(19) 0.026(2) -0.0037(18)
C31 0.071(3) 0.074(3) 0.050(2) -0.006(2) 0.033(2) -0.022(2)
C32 0.100(4) 0.054(3) 0.069(3) -0.002(2) 0.060(3) -0.014(2)
C33 0.084(3) 0.056(3) 0.062(3) 0.013(2) 0.041(3) 0.003(2)
C34 0.057(2) 0.054(2) 0.043(2) 0.0029(18) 0.0208(19) -0.0009(17)
C35 0.078(3) 0.061(3) 0.055(2) 0.003(2) 0.040(2) 0.0120(19)
C36 0.089(3) 0.084(3) 0.069(3) -0.002(2) 0.058(3) -0.001(2)

loop_
_atom_type_symbol
_atom_type_description
_atom_type_scat_dispersion_real
_atom_type_scat_dispersion_imag
_atom_type_scat_source
C C 0.0033 0.0016 'International Tables Vol C Tables 4.2.6.8 and 6.1.1.4'
H H 0.0000 0.0000 'International Tables Vol C Tables 4.2.6.8 and 6.1.1.4'
N N 0.0061 0.0033 'International Tables Vol C Tables 4.2.6.8 and 6.1.1.4'
O O 0.0106 0.0060 'International Tables Vol C Tables 4.2.6.8 and 6.1.1.4'

loop_
_geom_angle_atom_site_label_1
_geom_angle_atom_site_label_2
_geom_angle_atom_site_label_3
_geom_angle
_geom_angle_publ_flag
C1 O1 H1 109.5 ?
C19 O5 H5 109.5 ?
O3 N1 O2 121.9(3) ?
O3 N1 C4 119.0(3) ?
O2 N1 C4 119.1(3) ?
C7 N2 C8 120.8(3) ?
C9 N3 N4 106.1(2) ?
C9 N3 C18 121.5(3) ?
N4 N3 C18 113.7(3) ?
C10 N4 N3 110.0(2) ?
C10 N4 C11 122.1(2) ?
N3 N4 C11 120.2(2) ?
O6 N5 O7 123.4(4) ?
O6 N5 C22 118.7(5) ?
O7 N5 C22 118.0(4) ?
C25 N6 C26 122.1(3) ?
C27 N7 N8 106.8(3) ?
C27 N7 C36 124.1(3) ?
N8 N7 C36 117.5(3) ?
C28 N8 N7 110.1(3) ?
C28 N8 C29 125.9(3) ?
N7 N8 C29 120.2(3) ?
O1 C1 C6 118.1(3) ?
O1 C1 C2 122.1(3) ?
C6 C1 C2 119.7(3) ?
C3 C2 C1 118.5(3) ?
C3 C2 C7 120.6(3) ?
C1 C2 C7 120.9(3) ?
C4 C3 C2 120.3(3) ?
C4 C3 H3 119.8 ?
C2 C3 H3 119.8 ?
C3 C4 C5 121.0(3) ?
C3 C4 N1 119.8(3) ?
C5 C4 N1 119.2(3) ?
C6 C5 C4 119.3(3) ?
C6 C5 H5A 120.4 ?
C4 C5 H5A 120.4 ?
C5 C6 C1 121.1(3) ?
C5 C6 H6 119.4 ?
C1 C6 H6 119.4 ?
N2 C7 C2 122.5(3) yes
N2 C7 H7 118.7 yes
C2 C7 H7 118.7 ?
C9 C8 N2 124.7(3) ?
C9 C8 C10 108.1(3) ?
N2 C8 C10 127.2(3) ?
C8 C9 N3 110.6(3) ?
C8 C9 C17 128.8(3) ?
N3 C9 C17 120.6(3) ?
O4 C10 N4 124.2(3) ?
O4 C10 C8 131.1(3) ?
N4 C10 C8 104.6(3) ?
C12 C11 C16 120.0(3) ?
C12 C11 N4 121.8(3) ?
C16 C11 N4 118.2(3) ?
C11 C12 C13 119.4(3) ?
C11 C12 H12 120.3 ?
C13 C12 H12 120.3 ?
C14 C13 C12 120.5(4) ?
C14 C13 H13 119.7 ?
C12 C13 H13 119.7 ?
C13 C14 C15 119.9(3) ?
C13 C14 H14 120.0 ?
C15 C14 H14 120.0 ?
C14 C15 C16 120.3(3) ?
C14 C15 H15 119.8 ?
C16 C15 H15 119.8 ?
C15 C16 C11 119.8(3) ?
C15 C16 H16 120.1 ?
C11 C16 H16 120.1 ?
C9 C17 H17A 109.5 ?
C9 C17 H17B 109.5 ?
H17A C17 H17B 109.5 ?
C9 C17 H17C 109.5 ?
H17A C17 H17C 109.5 ?
H17B C17 H17C 109.5 ?
N3 C18 H18A 109.5 ?
N3 C18 H18B 109.5 ?
H18A C18 H18B 109.5 ?
N3 C18 H18C 109.5 ?
H18A C18 H18C 109.5 ?
H18B C18 H18C 109.5 ?
O5 C19 C24 118.4(3) ?
O5 C19 C20 121.4(3) ?
C24 C19 C20 120.2(4) ?
C21 C20 C19 118.5(3) ?
C21 C20 C25 119.8(3) ?
C19 C20 C25 121.7(3) ?
C22 C21 C20 119.9(3) ?
C22 C21 H21 120.0 ?
C20 C21 H21 120.0 ?
C21 C22 C23 122.0(4) ?
C21 C22 N5 118.5(4) ?
C23 C22 N5 119.5(4) ?
C24 C23 C22 118.6(3) ?
C24 C23 H23 120.7 ?
C22 C23 H23 120.7 ?
C23 C24 C19 120.7(4) ?
C23 C24 H24 119.6 ?
C19 C24 H24 119.6 ?
N6 C25 C20 120.7(3) yes
N6 C25 H25 119.7 ?
C20 C25 H25 119.7 ?
C27 C26 N6 122.7(3) ?
C27 C26 C28 108.8(3) ?
N6 C26 C28 128.5(3) yes
C26 C27 N7 109.8(3) ?
C26 C27 C35 128.9(3) ?
N7 C27 C35 121.4(3) ?
O8 C28 N8 123.9(3) ?
O8 C28 C26 132.2(3) ?
N8 C28 C26 103.9(3) ?
C34 C29 C30 120.1(3) ?
C34 C29 N8 118.6(3) ?
C30 C29 N8 121.2(3) ?
C29 C30 C31 119.7(4) ?
C29 C30 H30 120.1 ?
C31 C30 H30 120.1 ?
C32 C31 C30 120.3(4) ?
C32 C31 H31 119.9 ?
C30 C31 H31 119.9 ?
C31 C32 C33 119.5(4) ?
C31 C32 H32 120.3 ?
C33 C32 H32 120.3 ?
C32 C33 C34 120.8(4) ?
C32 C33 H33 119.6 ?
C34 C33 H33 119.6 ?
C29 C34 C33 119.6(4) ?
C29 C34 H34 120.2 ?
C33 C34 H34 120.2 ?
C27 C35 H35A 109.5 ?
C27 C35 H35B 109.5 ?
H35A C35 H35B 109.5 ?
C27 C35 H35C 109.5 ?
H35A C35 H35C 109.5 ?
H35B C35 H35C 109.5 ?
N7 C36 H36A 109.5 ?
N7 C36 H36B 109.5 ?
H36A C36 H36B 109.5 ?
N7 C36 H36C 109.5 ?
H36A C36 H36C 109.5 ?
H36B C36 H36C 109.5 ?

loop_
_geom_bond_atom_site_label_1
_geom_bond_atom_site_label_2
_geom_bond_distance
_geom_bond_publ_flag
O1 C1 1.338(4) yes
O1 H1 0.8200 ?
O2 N1 1.220(4) ?
O3 N1 1.210(4) ?
O4 C10 1.224(4) ?
O5 C19 1.337(4) yes
O5 H5 0.8200 ?
O6 N5 1.218(5) ?
O7 N5 1.231(5) ?
O8 C28 1.227(4) ?
N1 C4 1.447(4) ?
N2 C7 1.280(4) yes
N2 C8 1.400(4) ?
N3 C9 1.379(4) ?
N3 N4 1.402(3) ?
N3 C18 1.467(4) ?
N4 C10 1.394(4) ?
N4 C11 1.426(4) ?
N5 C22 1.453(5) ?
N6 C25 1.285(4) yes
N6 C26 1.389(4) ?
N7 C27 1.363(4) ?
N7 N8 1.402(4) ?
N7 C36 1.458(5) ?
N8 C28 1.391(4) ?
N8 C29 1.422(4) ?
C1 C6 1.383(5) ?
C1 C2 1.408(4) ?
C2 C3 1.383(4) ?
C2 C7 1.447(4) ?
C3 C4 1.376(4) ?
C3 H3 0.9300 ?
C4 C5 1.380(5) ?
C5 C6 1.360(5) ?
C5 H5A 0.9300 ?
C6 H6 0.9300 ?
C7 H7 0.9300 ?
C8 C9 1.351(4) ?
C8 C10 1.449(4) ?
C9 C17 1.488(4) ?
C11 C12 1.374(5) ?
C11 C16 1.378(4) ?
C12 C13 1.385(5) ?
C12 H12 0.9300 ?
C13 C14 1.363(5) ?
C13 H13 0.9300 ?
C14 C15 1.369(5) ?
C14 H14 0.9300 ?
C15 C16 1.376(5) ?
C15 H15 0.9300 ?
C16 H16 0.9300 ?
C17 H17A 0.9600 ?
C17 H17B 0.9600 ?
C17 H17C 0.9600 ?
C18 H18A 0.9600 ?
C18 H18B 0.9600 ?
C18 H18C 0.9600 ?
C19 C24 1.389(5) ?
C19 C20 1.406(5) ?
C20 C21 1.383(5) ?
C20 C25 1.454(5) ?
C21 C22 1.372(5) ?
C21 H21 0.9300 ?
C22 C23 1.384(5) ?
C23 C24 1.364(6) ?
C23 H23 0.9300 ?
C24 H24 0.9300 ?
C25 H25 0.9300 ?
C26 C27 1.361(5) ?
C26 C28 1.447(5) ?
C27 C35 1.487(5) ?
C29 C34 1.368(5) ?
C29 C30 1.374(5) ?
C30 C31 1.380(5) ?
C30 H30 0.9300 ?
C31 C32 1.367(6) ?
C31 H31 0.9300 ?
C32 C33 1.368(6) ?
C32 H32 0.9300 ?
C33 C34 1.374(5) ?
C33 H33 0.9300 ?
C34 H34 0.9300 ?
C35 H35A 0.9600 ?
C35 H35B 0.9600 ?
C35 H35C 0.9600 ?
C36 H36A 0.9600 ?
C36 H36B 0.9600 ?
C36 H36C 0.9600 ?

loop_
_geom_hbond_atom_site_label_D
_geom_hbond_atom_site_label_H
_geom_hbond_atom_site_label_A
_geom_hbond_distance_DH
_geom_hbond_distance_HA
_geom_hbond_distance_DA
_geom_hbond_angle_DHA
_geom_hbond_publ_flag
O1 H1 N2 0.82 1.88 2.612(3) 147.3 yes
O5 H5 N6 0.82 1.86 2.586(4) 147.7 yes

loop_
_geom_torsion_atom_site_label_1
_geom_torsion_atom_site_label_2
_geom_torsion_atom_site_label_3
_geom_torsion_atom_site_label_4
_geom_torsion
C9 N3 N4 C10 -7.9(3)
C18 N3 N4 C10 -144.0(3)
C9 N3 N4 C11 -157.8(3)
C18 N3 N4 C11 66.1(4)
C27 N7 N8 C28 -8.8(4)
C36 N7 N8 C28 -153.6(3)
C27 N7 N8 C29 -168.0(3)
C36 N7 N8 C29 47.2(4)
O1 C1 C2 C3 179.1(3)
C6 C1 C2 C3 -0.2(5)
O1 C1 C2 C7 -1.1(5)
C6 C1 C2 C7 179.6(3)
C1 C2 C3 C4 -1.1(5)
C7 C2 C3 C4 179.1(3)
C2 C3 C4 C5 1.1(5)
C2 C3 C4 N1 -178.5(3)
O3 N1 C4 C3 1.0(5)
O2 N1 C4 C3 179.1(3)
O3 N1 C4 C5 -178.5(4)
O2 N1 C4 C5 -0.4(5)
C3 C4 C5 C6 0.4(5)
N1 C4 C5 C6 179.9(3)
C4 C5 C6 C1 -1.7(6)
O1 C1 C6 C5 -177.7(3)
C2 C1 C6 C5 1.7(5)
C8 N2 C7 C2 179.7(3)
C3 C2 C7 N2 -179.5(3)
C1 C2 C7 N2 0.7(5)
C7 N2 C8 C9 179.5(3)
C7 N2 C8 C10 -3.5(5)
N2 C8 C9 N3 173.4(3)
C10 C8 C9 N3 -4.1(4)
N2 C8 C9 C17 -7.1(6)
C10 C8 C9 C17 175.4(3)
N4 N3 C9 C8 7.4(4)
C18 N3 C9 C8 139.3(3)
N4 N3 C9 C17 -172.2(3)
C18 N3 C9 C17 -40.3(4)
N3 N4 C10 O4 -174.0(3)
C11 N4 C10 O4 -24.8(5)
N3 N4 C10 C8 5.4(3)
C11 N4 C10 C8 154.7(3)
C9 C8 C10 O4 178.6(3)
N2 C8 C10 O4 1.2(6)
C9 C8 C10 N4 -0.8(3)
N2 C8 C10 N4 -178.2(3)
C10 N4 C11 C12 -119.3(4)
N3 N4 C11 C12 26.9(4)
C10 N4 C11 C16 58.7(4)
N3 N4 C11 C16 -155.1(3)
C16 C11 C12 C13 -1.6(5)
N4 C11 C12 C13 176.4(3)
C11 C12 C13 C14 -0.4(6)
C12 C13 C14 C15 1.3(6)
C13 C14 C15 C16 -0.2(6)
C14 C15 C16 C11 -1.8(5)
C12 C11 C16 C15 2.7(5)
N4 C11 C16 C15 -175.4(3)
O5 C19 C20 C21 -179.0(3)
C24 C19 C20 C21 1.3(5)
O5 C19 C20 C25 0.0(5)
C24 C19 C20 C25 -179.7(3)
C19 C20 C21 C22 -0.1(5)
C25 C20 C21 C22 -179.1(3)
C20 C21 C22 C23 -1.3(5)
C20 C21 C22 N5 178.6(3)
O6 N5 C22 C21 172.7(4)
O7 N5 C22 C21 -6.7(5)
O6 N5 C22 C23 -7.4(5)
O7 N5 C22 C23 173.2(4)
C21 C22 C23 C24 1.4(6)
N5 C22 C23 C24 -178.5(3)
C22 C23 C24 C19 -0.1(6)
O5 C19 C24 C23 179.1(4)
C20 C19 C24 C23 -1.2(6)
C26 N6 C25 C20 179.8(3)
C21 C20 C25 N6 -177.0(3)
C19 C20 C25 N6 4.1(5)
C25 N6 C26 C27 -170.6(3)
C25 N6 C26 C28 7.3(5)
N6 C26 C27 N7 176.1(3)
C28 C26 C27 N7 -2.2(4)
N6 C26 C27 C35 -3.1(6)
C28 C26 C27 C35 178.6(4)
N8 N7 C27 C26 6.6(4)
C36 N7 C27 C26 148.5(3)
N8 N7 C27 C35 -174.1(3)
C36 N7 C27 C35 -32.2(5)
N7 N8 C28 O8 -172.5(3)
C29 N8 C28 O8 -14.8(5)
N7 N8 C28 C26 7.3(3)
C29 N8 C28 C26 165.0(3)
C27 C26 C28 O8 176.6(4)
N6 C26 C28 O8 -1.5(6)
C27 C26 C28 N8 -3.2(4)
N6 C26 C28 N8 178.7(3)
C28 N8 C29 C34 61.6(5)
N7 N8 C29 C34 -142.7(3)
C28 N8 C29 C30 -117.5(4)
N7 N8 C29 C30 38.1(5)
C34 C29 C30 C31 -0.5(6)
N8 C29 C30 C31 178.7(3)
C29 C30 C31 C32 0.1(6)
C30 C31 C32 C33 -0.2(6)
C31 C32 C33 C34 0.6(6)
C30 C29 C34 C33 0.9(6)
N8 C29 C34 C33 -178.3(3)
C32 C33 C34 C29 -0.9(6)

loop_
_cod_related_entry_id
_cod_related_entry_database
_cod_related_entry_code
1 ChemSpider 11730665
